data_7251449
loop_
_publ_author_name
'Han, Qian'
'Wang, Xiao-Wei'
'Zhu, Hong-Yan'
'Li, Lan-Yan'
'Yu, Wei-Dong'
'Liu, Chao'

_publ_section_title
;
 Anchored Ag+ sites on a thiacalix[4]arene-stabilized Ti-oxo cluster
 enable efficient CO2-to-CO electroreduction
;
_journal_issue 4
_journal_name_full CrystEngComm
_journal_page_first 806
_journal_page_last 811
_journal_paper_doi 10.1039/D5CE01062D
_journal_volume 28
_journal_year 2026
_chemical_formula_moiety 'C60 H66 O12 S4 Ti2, 2(C2 H3 N), 2(C6 H16 N)'
_chemical_formula_sum 'C76 H104 N4 O12 S4 Ti2'
_chemical_formula_weight 1489.67
_space_group_crystal_system monoclinic
_space_group_IT_number 14
_space_group_name_Hall '-P 2yn'
_space_group_name_H-M_alt 'P 1 21/n 1'
_atom_sites_solution_hydrogens mixed
_atom_sites_solution_primary dual
_audit_creation_date 2025-10-04
_audit_creation_method
;
Olex2 1.5
(compiled 2022.04.07 svn.rca3783a0 for OlexSys, GUI svn.r6498)
;
_audit_update_record
;
2025-10-04 deposited with the CCDC.	2025-12-30 downloaded from the CCDC.
;
_cell_angle_alpha 90
_cell_angle_beta 91.259(3)
_cell_angle_gamma 90
_cell_formula_units_Z 2
_cell_length_a 12.8614(5)
_cell_length_b 13.3481(5)
_cell_length_c 23.7581(9)
_cell_measurement_reflns_used 16051
_cell_measurement_temperature 150
_cell_measurement_theta_max 34.0080
_cell_measurement_theta_min 2.2770
_cell_volume 4077.7(3)
_computing_cell_refinement 'CrysAlisPro 1.171.40.68a (Rigaku OD, 2019)'
_computing_data_collection 'CrysAlisPro 1.171.40.68a (Rigaku OD, 2019)'
_computing_data_reduction 'CrysAlisPro 1.171.40.68a (Rigaku OD, 2019)'
_computing_molecular_graphics 'Olex2 1.5 (Dolomanov et al., 2009)'
_computing_publication_material 'Olex2 1.5 (Dolomanov et al., 2009)'
_computing_structure_refinement 'SHELXL 2013/2 (Sheldrick, 2015)'
_computing_structure_solution 'SHELXT  (Sheldrick, 2015)'
_diffrn_ambient_temperature 150
_diffrn_detector 'Bruker APEX2 area detector'
_diffrn_detector_area_resol_mean 7.9
_diffrn_detector_type 'CCD area detector'
_diffrn_measured_fraction_theta_full 0.995
_diffrn_measured_fraction_theta_max 0.995
_diffrn_measurement_details
;
List of Runs (angles in degrees, time in seconds):

  # Type    Start    End  Width  t~exp~   \w     \q     \k     \f   Frames
#--------------------------------------------------------------------------
  1  \w    -47.00  20.00   0.50   20.00    --   13.79 -37.00 -60.00  134
  2  \w    -24.00  20.00   0.50   20.00    --  -14.57 -99.00 -60.00   88
  3  \w     36.00  69.00   0.50   20.00    --   13.79-136.00-121.00   66
  4  \w     35.00  66.00   0.50   20.00    --   13.79-178.00-150.00   62
  5  \w     14.00  40.00   0.50   20.00    --   13.79-133.00  56.00   52
  6  \w    -24.00  17.00   0.50   20.00    --  -14.57 -99.00  60.00   82
  7  \w    -35.00   0.00   0.50   20.00    --  -14.57 -37.00  90.00   70
  8  \w    -88.00 -50.00   0.50   20.00    --  -14.57 -37.00  90.00   76
  9  \w     44.00  74.00   0.50   20.00    --   13.79 178.00-120.00   60
 10  \w     59.00  84.00   0.50   20.00    --   13.79 178.00  30.00   50
;
_diffrn_measurement_device 'three-circle diffractometer'
_diffrn_measurement_device_type 'Bruker SMART APEX2 area detector'
_diffrn_measurement_method '\w and \f scans'
_diffrn_orient_matrix_type 'CrysAlisPro convention (1999,Acta A55,543-557)'
_diffrn_orient_matrix_UB_11 0.0551247000
_diffrn_orient_matrix_UB_12 -0.0010719000
_diffrn_orient_matrix_UB_13 -0.0002609000
_diffrn_orient_matrix_UB_21 0.0011326000
_diffrn_orient_matrix_UB_22 0.0531193000
_diffrn_orient_matrix_UB_23 0.0006689000
_diffrn_orient_matrix_UB_31 0.0016726000
_diffrn_orient_matrix_UB_32 -0.0011846000
_diffrn_orient_matrix_UB_33 0.0298517000
_diffrn_radiation_monochromator 'mirror optics'
_diffrn_radiation_probe x-ray
_diffrn_radiation_type 'Mo K\a'
_diffrn_radiation_wavelength 0.71073
_diffrn_reflns_av_unetI/netI 0.0413
_diffrn_reflns_Laue_measured_fraction_full 0.995
_diffrn_reflns_Laue_measured_fraction_max 0.995
_diffrn_reflns_limit_h_max 15
_diffrn_reflns_limit_h_min -15
_diffrn_reflns_limit_k_max 16
_diffrn_reflns_limit_k_min -16
_diffrn_reflns_limit_l_max 29
_diffrn_reflns_limit_l_min 0
_diffrn_reflns_number 7973
_diffrn_reflns_point_group_measured_fraction_full 0.995
_diffrn_reflns_point_group_measured_fraction_max 0.995
_diffrn_reflns_theta_full 25.242
_diffrn_reflns_theta_max 26.000
_diffrn_reflns_theta_min 2.199
_diffrn_source 'microfocus sealed X-ray tube'
_diffrn_source_type 'Incoatec I\ms'
_exptl_absorpt_coefficient_mu 0.356
_exptl_absorpt_correction_T_max 1.00000
_exptl_absorpt_correction_T_min 0.78029
_exptl_absorpt_correction_type multi-scan
_exptl_absorpt_process_details
;
CrysAlisPro 1.171.40.68a (Rigaku Oxford Diffraction, 2019)
Empirical absorption correction using spherical harmonics,
 implemented in SCALE3 ABSPACK scaling algorithm.
;
_exptl_crystal_colour 'clear yellowish yellow'
_exptl_crystal_colour_lustre clear
_exptl_crystal_colour_modifier yellowish
_exptl_crystal_colour_primary yellow
_exptl_crystal_density_diffrn 1.213
_exptl_crystal_description block
_exptl_crystal_F_000 1584
_exptl_crystal_size_max 0.5
_exptl_crystal_size_mid 0.4
_exptl_crystal_size_min 0.3
_refine_diff_density_max 0.791
_refine_diff_density_min -0.647
_refine_diff_density_rms 0.089
_refine_ls_extinction_method none
_refine_ls_goodness_of_fit_ref 0.985
_refine_ls_hydrogen_treatment constr
_refine_ls_matrix_type full
_refine_ls_number_parameters 471
_refine_ls_number_reflns 7973
_refine_ls_number_restraints 211
_refine_ls_restrained_S_all 1.018
_refine_ls_R_factor_all 0.1018
_refine_ls_R_factor_gt 0.0915
_refine_ls_shift/su_max 0.000
_refine_ls_shift/su_mean 0.000
_refine_ls_structure_factor_coef Fsqd
_refine_ls_weighting_details
;
 w=1/[\s^2^(Fo^2^)+(0.1828P)^2^+4.9615P]
 where P=(Fo^2^+2Fc^2^)/3
;
_refine_ls_weighting_scheme calc
_refine_ls_wR_factor_gt 0.2731
_refine_ls_wR_factor_ref 0.2852
_reflns_Friedel_coverage 0.000
_reflns_number_gt 6616
_reflns_number_total 7973
_reflns_threshold_expression 'I > 2\s(I)'
_cod_data_source_file d5ce01062d2.cif
_cod_data_source_block Ti2-Sal
_cod_database_code 7251449
_shelxl_version_number 2013-2
_chemical_oxdiff_formula CHONTiS
_shelx_space_group_comment
;
The symmetry employed for this shelxl refinement is uniquely defined
by the following loop, which should always be used as a source of
symmetry information in preference to the above space-group names.
They are only intended as comments.
;
_shelx_estimated_absorpt_t_max 0.901
_shelx_estimated_absorpt_t_min 0.842
_olex2_refinement_description
;
1. Twinned data refinement
 Scales: 0.786(3)
 0.214(3)
2. Fixed Uiso
 At 1.2 times of:
  All C(H) groups, All C(H,H) groups, All C(H,H,H,H) groups, All N(H) groups
 At 1.5 times of:
  All C(H,H,H) groups, All C(H,H,H,H,H,H) groups
3. Restrained distances
 C32-C4
 1.45 with sigma of 0.01
 C2-C3
 1.45 with sigma of 0.01
 C3-C1
 1.45 with sigma of 0.01
 C7-C33
 1.45 with sigma of 0.01
 C17-C14
 1.45 with sigma of 0.01
 C3-C32
 2.2 with sigma of 0.01
 C3-C2 \\sim C3-C1
 with sigma of 0.04
4. Uiso/Uaniso restraints and constraints
C3 \\sim C32 \\sim C4 \\sim C5 \\sim C6 \\sim N7 \\sim C2 \\sim C1 \\sim C3:
within 2A with sigma of 0.01 and sigma for terminal atoms of 0.02 within 2A
Uanis(C7) \\sim Ueq, Uanis(C31) \\sim Ueq, Uanis(N5) \\sim Ueq, Uanis(C27)
\\sim Ueq, Uanis(C15) \\sim Ueq, Uanis(N4) \\sim Ueq: with sigma of 0.01 and
sigma for terminal atoms of 0.02
Uanis(C3) \\sim Ueq, Uanis(N7) \\sim Ueq, Uanis(C32) \\sim Ueq, Uanis(C5) \\sim
Ueq, Uanis(C4) \\sim Ueq, Uanis(C6) \\sim Ueq: with sigma of 0.01 and sigma for
terminal atoms of 0.02
Uanis(C26) \\sim Ueq, Uanis(C27) \\sim Ueq, Uanis(C25) \\sim Ueq, Uanis(C16)
\\sim Ueq, Uanis(C14) \\sim Ueq, Uanis(C15) \\sim Ueq: with sigma of 0.01 and
sigma for terminal atoms of 0.02
5. Rigid body (RIGU) restrains
 C3, N7, C32, C5, C4, C6
 with sigma for 1-2 distances of 0.004 and sigma for 1-3 distances of 0.004
 C14, C17, C15, C16, C24, C25, C27, C26
 with sigma for 1-2 distances of 0.004 and sigma for 1-3 distances of 0.004
6. Others
 Sof(H3BC)=Sof(H3BD)=Sof(C1)=Sof(H1A)=Sof(H1B)=Sof(H1C)=1-FVAR(1)
 Sof(H3AA)=Sof(H3AB)=Sof(C2)=Sof(H2A)=Sof(H2B)=Sof(H2C)=FVAR(1)
 Fixed Sof: N4(0.5) N5(0.5) H33A(0.5) H33B(0.5) H33C(0.5) H33D(0.5) H33E(0.5)
 H33F(0.5) C31(0.5) C7(0.5)
7.a Riding coordinates:
 C14(H14A,H14B,H14C), C15(H15A,H15B,H15C), C16(H16A,H16B,H16C), C25(H25A,H25B,
 H25C), C26(H26A,H26B,H26C), C27(H27A,H27B,H27C), C29(H29A,H29B,H29C), C30(H30A,
 H30B,H30C), C33(H33A,H33B,H33C), C33(H33D,H33E,H33F), C4(H4A,H4B,H4C), C6(H6A,
 H6B,H6C), C2(H2A,H2B,H2C), C1(H1A,H1B,H1C)
7.b Ternary CH refined with riding coordinates:
 C28(H28), N7(H7)
7.c Secondary CH2 refined with riding coordinates:
 C3(H3AA,H3AB), C3(H3BC,H3BD), C32(H32A,H32B), C5(H5A,H5B)
7.d Aromatic/amide H refined with riding coordinates:
 C35(H35), C36(H36), C37(H37), C38(H38), C11(H11), C13(H13), C19(H19), C21(H21)
;
_olex2_submission_special_instructions 'No special instructions were received'
_oxdiff_exptl_absorpt_empirical_details
;
Empirical correction (ABSPACK) includes:
- Absorption correction using spherical harmonics
- Frame scaling
;
_oxdiff_exptl_absorpt_empirical_full_max 1.354
_oxdiff_exptl_absorpt_empirical_full_min 0.735

loop_
_space_group_symop_operation_xyz
'x, y, z'
'-x+1/2, y+1/2, -z+1/2'
'-x, -y, -z'
'x-1/2, -y-1/2, z-1/2'

loop_
_atom_site_label
_atom_site_type_symbol
_atom_site_fract_x
_atom_site_fract_y
_atom_site_fract_z
_atom_site_U_iso_or_equiv
_atom_site_adp_type
_atom_site_occupancy
_atom_site_site_symmetry_order
_atom_site_calc_flag
_atom_site_refinement_flags_posn
_atom_site_refinement_flags_adp
_atom_site_refinement_flags_occupancy
_atom_site_disorder_assembly
_atom_site_disorder_group
Ti1 Ti 0.69092(6) 0.42906(6) 0.45096(3) 0.0520(3) Uani 1 1 d . . . . .
S1 S 0.53645(10) 0.29365(9) 0.62634(5) 0.0603(3) Uani 1 1 d . . . . .
S2 S 0.56107(10) 0.30423(8) 0.39475(5) 0.0565(3) Uani 1 1 d . . . . .
O1 O 0.8546(4) 0.4321(5) 0.3021(2) 0.114(2) Uani 1 1 d . . . . .
O2 O 0.4166(2) 0.4824(2) 0.57797(12) 0.0526(7) Uani 1 1 d . . . . .
O3 O 0.7543(3) 0.4449(3) 0.37509(14) 0.0655(9) Uani 1 1 d . . . . .
O4 O 0.7784(3) 0.3117(3) 0.45656(14) 0.0651(9) Uani 1 1 d . . . . .
O5 O 0.7661(3) 0.5168(3) 0.48842(15) 0.0684(9) Uani 1 1 d . . . . .
O6 O 0.6085(2) 0.3752(2) 0.51013(12) 0.0537(7) Uani 1 1 d . . . . .
C34 C 0.8781(3) 0.3116(4) 0.3727(2) 0.0610(11) Uani 1 1 d . . . . .
C35 C 0.9577(4) 0.2660(5) 0.3423(3) 0.0762(14) Uani 1 1 d . . . . .
H35 H 0.9784 0.2944 0.3076 0.091 Uiso 1 1 calc R U . . .
C36 C 1.0061(5) 0.1807(6) 0.3621(4) 0.093(2) Uani 1 1 d . . . . .
H36 H 1.0593 0.1499 0.3410 0.112 Uiso 1 1 calc R U . . .
C37 C 0.9768(5) 0.1397(5) 0.4133(3) 0.0864(18) Uani 1 1 d . . . . .
H37 H 1.0098 0.0807 0.4271 0.104 Uiso 1 1 calc R U . . .
C38 C 0.9006(4) 0.1843(4) 0.4434(3) 0.0710(13) Uani 1 1 d . . . . .
H38 H 0.8815 0.1552 0.4781 0.085 Uiso 1 1 calc R U . . .
C39 C 0.8498(3) 0.2709(4) 0.4252(2) 0.0588(11) Uani 1 1 d . . . . .
C40 C 0.8274(4) 0.4012(5) 0.3484(2) 0.0692(13) Uani 1 1 d . . . . .
C8 C 0.5003(3) 0.2637(3) 0.45689(18) 0.0507(9) Uani 1 1 d . . . . .
C9 C 0.5363(3) 0.3048(3) 0.50798(18) 0.0471(9) Uani 1 1 d . . . . .
C10 C 0.4915(3) 0.2665(3) 0.55708(18) 0.0497(9) Uani 1 1 d . . . . .
C11 C 0.4153(4) 0.1911(3) 0.5532(2) 0.0596(11) Uani 1 1 d . . . . .
H11 H 0.3844 0.1682 0.5868 0.072 Uiso 1 1 calc R U . . .
C12 C 0.3833(4) 0.1492(3) 0.5027(2) 0.0617(11) Uani 1 1 d . . . . .
C13 C 0.4262(4) 0.1868(3) 0.4544(2) 0.0577(11) Uani 1 1 d . . . . .
H13 H 0.4052 0.1601 0.4189 0.069 Uiso 1 1 calc R U . . .
C14 C 0.2703(9) 0.0347(9) 0.4433(4) 0.143(3) Uani 1 1 d D U . . .
H14A H 0.2425 0.0927 0.4244 0.214 Uiso 1 1 d R U . . .
H14B H 0.2182 -0.0168 0.4441 0.214 Uiso 1 1 d R U . . .
H14C H 0.3297 0.0106 0.4236 0.214 Uiso 1 1 d R U . . .
C15 C 0.3496(7) -0.0264(6) 0.5300(5) 0.136(3) Uani 1 1 d . U . . .
H15A H 0.4200 -0.0342 0.5180 0.205 Uiso 1 1 d R U . . .
H15B H 0.3101 -0.0848 0.5197 0.205 Uiso 1 1 d R U . . .
H15C H 0.3492 -0.0181 0.5701 0.205 Uiso 1 1 d R U . . .
C16 C 0.2063(6) 0.0905(6) 0.5323(4) 0.117(3) Uani 1 1 d . U . . .
H16A H 0.2223 0.1032 0.5713 0.176 Uiso 1 1 d R U . . .
H16B H 0.1569 0.0368 0.5291 0.176 Uiso 1 1 d R U . . .
H16C H 0.1774 0.1498 0.5153 0.176 Uiso 1 1 d R U . . .
C17 C 0.3042(5) 0.0613(4) 0.5011(3) 0.0784(15) Uani 1 1 d D U . . .
C18 C 0.5597(3) 0.4230(3) 0.63526(18) 0.0513(9) Uani 1 1 d . . . . .
C19 C 0.6406(4) 0.4461(4) 0.67364(19) 0.0584(11) Uani 1 1 d . . . . .
H19 H 0.6833 0.3932 0.6876 0.070 Uiso 1 1 calc R U . . .
C20 C 0.6613(4) 0.5435(4) 0.6923(2) 0.0643(12) Uani 1 1 d . . . . .
C21 C 0.6012(4) 0.6188(4) 0.66982(19) 0.0592(11) Uani 1 1 d . . . . .
H21 H 0.6141 0.6861 0.6808 0.071 Uiso 1 1 calc R U . . .
C22 C 0.5209(4) 0.5975(3) 0.63073(17) 0.0517(9) Uani 1 1 d . . . . .
C23 C 0.4967(3) 0.5003(3) 0.61297(16) 0.0477(9) Uani 1 1 d . . . . .
C24 C 0.7497(5) 0.5634(6) 0.7359(3) 0.0850(17) Uani 1 1 d . U . . .
C25 C 0.8525(7) 0.5207(10) 0.7144(4) 0.142(3) Uani 1 1 d . U . . .
H25A H 0.8623 0.4529 0.7269 0.213 Uiso 1 1 d R U . . .
H25B H 0.9087 0.5615 0.7287 0.213 Uiso 1 1 d R U . . .
H25C H 0.8514 0.5226 0.6740 0.213 Uiso 1 1 d R U . . .
C26 C 0.7736(8) 0.6725(8) 0.7410(4) 0.137(3) Uani 1 1 d . U . . .
H26A H 0.8022 0.6965 0.7065 0.206 Uiso 1 1 d R U . . .
H26B H 0.8231 0.6822 0.7713 0.206 Uiso 1 1 d R U . . .
H26C H 0.7111 0.7088 0.7487 0.206 Uiso 1 1 d R U . . .
C27 C 0.7206(9) 0.5186(10) 0.7913(4) 0.152(4) Uani 1 1 d . U . . .
H27A H 0.6617 0.5525 0.8065 0.228 Uiso 1 1 d R U . . .
H27B H 0.7788 0.5242 0.8171 0.228 Uiso 1 1 d R U . . .
H27C H 0.7041 0.4492 0.7855 0.228 Uiso 1 1 d R U . . .
C28 C 0.8031(6) 0.6124(6) 0.5028(3) 0.095(2) Uani 1 1 d . . . . .
H28 H 0.7537 0.6623 0.4858 0.114 Uiso 1 1 calc R U . . .
C29 C 0.9080(7) 0.6286(8) 0.4760(5) 0.138(4) Uani 1 1 d . . . . .
H29A H 0.9294 0.6970 0.4810 0.207 Uiso 1 1 d R U . . .
H29B H 0.9019 0.6138 0.4366 0.207 Uiso 1 1 d R U . . .
H29C H 0.9588 0.5850 0.4933 0.207 Uiso 1 1 d R U . . .
C30 C 0.8052(12) 0.6282(9) 0.5628(4) 0.161(5) Uani 1 1 d . . . . .
H30A H 0.7488 0.5905 0.5780 0.241 Uiso 1 1 d R U . . .
H30B H 0.7960 0.6980 0.5712 0.241 Uiso 1 1 d R U . . .
H30C H 0.8697 0.6053 0.5794 0.241 Uiso 1 1 d R U . . .
N4 N 0.968(2) 0.153(3) 0.6053(11) 0.191(9) Uani 0.5 1 d . U P A 1
N5 N 0.976(3) 0.232(3) 0.6535(13) 0.220(11) Uani 0.5 1 d . U P B 2
C33 C 0.8286(8) 0.2970(11) 0.5902(4) 0.152(5) Uani 1 1 d D . . . .
H33A H 0.8199 0.3042 0.5502 0.228 Uiso 0.5 1 d R U P C 1
H33B H 0.8526 0.3592 0.6062 0.228 Uiso 0.5 1 d R U P C 1
H33C H 0.7633 0.2792 0.6063 0.228 Uiso 0.5 1 d R U P C 1
H33D H 0.8601 0.2924 0.5541 0.228 Uiso 0.5 1 d R U P C 2
H33E H 0.7942 0.3605 0.5935 0.228 Uiso 0.5 1 d R U P C 2
H33F H 0.7788 0.2440 0.5941 0.228 Uiso 0.5 1 d R U P C 2
C31 C 0.9045(16) 0.2184(17) 0.6023(8) 0.114(5) Uani 0.5 1 d . U P A 1
C7 C 0.9083(16) 0.286(2) 0.6328(9) 0.155(8) Uani 0.5 1 d D U P B 2
N7 N 0.7586(6) 0.5943(6) 0.2596(3) 0.1138(18) Uani 1 1 d . U . . .
H7 H 0.7929 0.5321 0.2743 0.137 Uiso 1 1 calc R U . . .
C3 C 0.7627(11) 0.6668(11) 0.3056(6) 0.175(3) Uani 1 1 d D U . . .
H3AA H 0.7234 0.6372 0.3368 0.210 Uiso 0.60(2) 1 calc R U P D 1
H3AB H 0.8363 0.6704 0.3186 0.210 Uiso 0.60(2) 1 calc R U P D 1
H3BC H 0.7737 0.7297 0.2844 0.210 Uiso 0.40(2) 1 calc R U P D 2
H3BD H 0.6886 0.6691 0.3159 0.210 Uiso 0.40(2) 1 calc R U P D 2
C32 C 0.6422(8) 0.5761(8) 0.2620(4) 0.133(3) Uani 1 1 d D U . . .
H32A H 0.6211 0.5768 0.3019 0.160 Uiso 1 1 calc R U . . .
H32B H 0.6053 0.6315 0.2424 0.160 Uiso 1 1 calc R U . . .
C4 C 0.6108(8) 0.4821(8) 0.2368(4) 0.138(3) Uani 1 1 d D U . . .
H4A H 0.6400 0.4742 0.2002 0.207 Uiso 1 1 d R U . . .
H4B H 0.5363 0.4789 0.2336 0.207 Uiso 1 1 d R U . . .
H4C H 0.6356 0.4296 0.2612 0.207 Uiso 1 1 d R U . . .
C5 C 0.8028(10) 0.6146(10) 0.2079(5) 0.151(3) Uani 1 1 d . U . . .
H5A H 0.8042 0.6882 0.2031 0.181 Uiso 1 1 calc R U . . .
H5B H 0.7558 0.5873 0.1781 0.181 Uiso 1 1 calc R U . . .
C6 C 0.9106(10) 0.5754(11) 0.1977(5) 0.166(4) Uani 1 1 d . U . . .
H6A H 0.9244 0.5722 0.1581 0.249 Uiso 1 1 d R U . . .
H6B H 0.9180 0.5098 0.2139 0.249 Uiso 1 1 d R U . . .
H6C H 0.9591 0.6203 0.2157 0.249 Uiso 1 1 d R U . . .
C2 C 0.727(2) 0.7685(15) 0.2995(12) 0.216(9) Uani 0.60(2) 1 d D U P D 1
H2A H 0.7458 0.7936 0.2632 0.325 Uiso 0.60(2) 1 d R U P D 1
H2B H 0.7593 0.8089 0.3284 0.325 Uiso 0.60(2) 1 d R U P D 1
H2C H 0.6529 0.7709 0.3029 0.325 Uiso 0.60(2) 1 d R U P D 1
C1 C 0.812(3) 0.691(3) 0.3583(10) 0.205(11) Uani 0.40(2) 1 d D U P D 2
H1A H 0.8506 0.6345 0.3724 0.307 Uiso 0.40(2) 1 d R U P D 2
H1B H 0.7598 0.7092 0.3847 0.307 Uiso 0.40(2) 1 d R U P D 2
H1C H 0.8585 0.7466 0.3532 0.307 Uiso 0.40(2) 1 d R U P D 2

loop_
_atom_site_aniso_label
_atom_site_aniso_U_11
_atom_site_aniso_U_22
_atom_site_aniso_U_33
_atom_site_aniso_U_23
_atom_site_aniso_U_13
_atom_site_aniso_U_12
Ti1 0.0413(4) 0.0481(5) 0.0663(5) 0.0094(3) -0.0043(3) -0.0051(3)
S1 0.0681(7) 0.0466(6) 0.0657(7) 0.0126(5) -0.0096(5) -0.0039(5)
S2 0.0611(7) 0.0443(6) 0.0641(6) -0.0033(4) -0.0005(5) 0.0005(5)
O1 0.104(4) 0.148(5) 0.093(3) 0.053(3) 0.034(3) 0.050(3)
O2 0.0477(16) 0.0419(15) 0.0676(17) 0.0013(12) -0.0106(13) -0.0043(12)
O3 0.0509(18) 0.069(2) 0.076(2) 0.0231(16) 0.0039(15) 0.0060(16)
O4 0.0559(18) 0.064(2) 0.076(2) 0.0181(16) 0.0012(15) 0.0096(16)
O5 0.0566(19) 0.062(2) 0.086(2) 0.0103(17) -0.0147(16) -0.0194(16)
O6 0.0518(16) 0.0455(16) 0.0637(17) 0.0022(12) -0.0010(12) -0.0108(13)
C34 0.037(2) 0.067(3) 0.079(3) 0.002(2) -0.0043(19) -0.004(2)
C35 0.053(3) 0.082(4) 0.095(4) -0.006(3) 0.006(2) -0.003(3)
C36 0.060(3) 0.075(4) 0.143(6) -0.026(4) 0.007(4) 0.002(3)
C37 0.060(3) 0.054(3) 0.145(6) -0.003(3) -0.009(3) 0.006(3)
C38 0.055(3) 0.053(3) 0.105(4) 0.007(3) -0.006(2) -0.001(2)
C39 0.039(2) 0.057(3) 0.080(3) 0.004(2) -0.0096(19) -0.0069(19)
C40 0.051(3) 0.083(4) 0.074(3) 0.018(3) 0.001(2) 0.000(3)
C8 0.052(2) 0.0343(19) 0.066(2) 0.0025(17) -0.0048(18) 0.0022(17)
C9 0.046(2) 0.0290(17) 0.066(2) 0.0053(15) -0.0036(17) -0.0003(15)
C10 0.045(2) 0.0375(19) 0.066(2) 0.0039(17) -0.0032(17) -0.0017(17)
C11 0.053(2) 0.040(2) 0.086(3) 0.009(2) -0.001(2) -0.0047(18)
C12 0.058(3) 0.040(2) 0.087(3) 0.007(2) -0.006(2) -0.008(2)
C13 0.055(2) 0.038(2) 0.080(3) -0.0042(19) -0.009(2) -0.0048(18)
C14 0.133(7) 0.127(7) 0.167(6) -0.010(5) -0.014(5) -0.066(6)
C15 0.088(5) 0.070(4) 0.250(9) 0.042(5) -0.022(5) -0.024(4)
C16 0.071(4) 0.089(5) 0.191(7) -0.007(5) 0.012(4) -0.027(3)
C17 0.067(3) 0.047(3) 0.121(4) 0.004(2) -0.002(3) -0.019(2)
C18 0.048(2) 0.050(2) 0.055(2) 0.0030(17) -0.0019(17) -0.0018(18)
C19 0.050(2) 0.062(3) 0.063(2) 0.008(2) -0.0094(19) -0.004(2)
C20 0.056(3) 0.075(3) 0.061(3) 0.000(2) -0.011(2) -0.011(2)
C21 0.060(3) 0.056(3) 0.061(2) -0.004(2) -0.0053(19) -0.012(2)
C22 0.053(2) 0.047(2) 0.056(2) 0.0022(17) -0.0027(17) -0.0042(18)
C23 0.044(2) 0.045(2) 0.054(2) 0.0032(16) -0.0022(16) -0.0055(16)
C24 0.072(3) 0.101(4) 0.080(3) 0.001(3) -0.032(3) -0.023(3)
C25 0.090(5) 0.182(9) 0.153(7) -0.025(6) -0.038(4) -0.012(5)
C26 0.133(7) 0.126(6) 0.150(7) -0.008(5) -0.066(5) -0.041(5)
C27 0.151(7) 0.210(10) 0.093(4) 0.031(5) -0.051(4) -0.063(7)
C28 0.091(5) 0.077(4) 0.118(5) -0.003(4) 0.006(4) -0.026(4)
C29 0.089(5) 0.117(7) 0.211(10) -0.013(7) 0.043(6) -0.041(5)
C30 0.215(13) 0.144(10) 0.124(7) -0.051(7) 0.024(7) -0.043(9)
N4 0.180(16) 0.210(18) 0.184(14) 0.023(14) 0.049(13) -0.002(15)
N5 0.205(18) 0.222(19) 0.232(17) 0.063(15) -0.036(15) -0.014(16)
C33 0.113(7) 0.231(14) 0.111(6) 0.004(7) -0.010(5) 0.044(8)
C31 0.111(9) 0.116(9) 0.115(8) 0.016(7) 0.001(7) 0.012(8)
C7 0.149(12) 0.161(12) 0.156(11) 0.018(9) 0.007(9) 0.001(9)
N7 0.105(3) 0.120(4) 0.116(3) 0.040(3) 0.007(3) 0.003(3)
C3 0.184(6) 0.160(6) 0.180(6) 0.017(5) 0.012(5) 0.000(6)
C32 0.120(5) 0.148(5) 0.131(5) 0.028(4) 0.013(4) 0.005(4)
C4 0.110(6) 0.150(7) 0.154(7) 0.015(5) 0.006(5) -0.014(5)
C5 0.147(5) 0.165(6) 0.143(5) 0.060(4) 0.029(4) 0.011(5)
C6 0.151(7) 0.194(9) 0.155(7) 0.078(7) 0.040(6) 0.013(6)
C2 0.242(18) 0.174(16) 0.234(17) 0.015(15) 0.018(16) -0.013(16)
C1 0.221(19) 0.165(18) 0.229(19) 0.000(17) 0.043(18) -0.006(18)

loop_
_atom_type_symbol
_atom_type_description
_atom_type_scat_dispersion_real
_atom_type_scat_dispersion_imag
_atom_type_scat_source
C C 0.0033 0.0016 'International Tables Vol C Tables 4.2.6.8 and 6.1.1.4'
H H 0.0000 0.0000 'International Tables Vol C Tables 4.2.6.8 and 6.1.1.4'
N N 0.0061 0.0033 'International Tables Vol C Tables 4.2.6.8 and 6.1.1.4'
O O 0.0106 0.0060 'International Tables Vol C Tables 4.2.6.8 and 6.1.1.4'
S S 0.1246 0.1234 'International Tables Vol C Tables 4.2.6.8 and 6.1.1.4'
Ti Ti 0.2776 0.4457 'International Tables Vol C Tables 4.2.6.8 and 6.1.1.4'

loop_
_geom_angle_atom_site_label_1
_geom_angle_atom_site_label_2
_geom_angle_atom_site_label_3
_geom_angle
_geom_angle_site_symmetry_1
_geom_angle_site_symmetry_3
_geom_angle_publ_flag
O2 Ti1 S2 76.76(9) 3_666 . ?
O2 Ti1 O3 85.27(14) 3_666 . ?
O3 Ti1 S2 83.07(12) . . ?
O4 Ti1 S2 83.48(12) . . ?
O4 Ti1 O2 158.60(15) . 3_666 ?
O4 Ti1 O3 84.25(14) . . ?
O5 Ti1 S2 175.09(14) . . ?
O5 Ti1 O2 98.89(15) . 3_666 ?
O5 Ti1 O3 98.95(17) . . ?
O5 Ti1 O4 101.14(17) . . ?
O5 Ti1 O6 100.74(15) . . ?
O6 Ti1 S2 77.57(9) . . ?
O6 Ti1 O2 94.99(14) . 3_666 ?
O6 Ti1 O3 160.01(15) . . ?
O6 Ti1 O4 88.64(14) . . ?
C18 S1 C10 111.3(2) . . ?
C8 S2 Ti1 93.21(15) . . ?
C8 S2 C22 103.9(2) . 3_666 ?
C22 S2 Ti1 93.96(15) 3_666 . ?
C23 O2 Ti1 130.5(3) . 3_666 ?
C40 O3 Ti1 135.3(3) . . ?
C39 O4 Ti1 135.3(3) . . ?
C28 O5 Ti1 156.1(4) . . ?
C9 O6 Ti1 129.6(3) . . ?
C35 C34 C39 119.5(5) . . ?
C35 C34 C40 118.1(5) . . ?
C39 C34 C40 122.4(5) . . ?
C34 C35 H35 119.6 . . ?
C36 C35 C34 120.8(6) . . ?
C36 C35 H35 119.6 . . ?
C35 C36 H36 120.2 . . ?
C35 C36 C37 119.6(6) . . ?
C37 C36 H36 120.2 . . ?
C36 C37 H37 120.1 . . ?
C38 C37 C36 119.9(6) . . ?
C38 C37 H37 120.1 . . ?
C37 C38 H38 118.7 . . ?
C37 C38 C39 122.6(6) . . ?
C39 C38 H38 118.7 . . ?
O4 C39 C34 122.5(4) . . ?
O4 C39 C38 119.9(5) . . ?
C38 C39 C34 117.6(5) . . ?
O1 C40 O3 120.9(5) . . ?
O1 C40 C34 119.3(5) . . ?
O3 C40 C34 119.8(4) . . ?
C9 C8 S2 117.3(3) . . ?
C13 C8 S2 120.1(3) . . ?
C13 C8 C9 122.3(4) . . ?
O6 C9 C8 122.1(4) . . ?
O6 C9 C10 121.8(4) . . ?
C8 C9 C10 116.2(4) . . ?
C9 C10 S1 124.4(3) . . ?
C11 C10 S1 114.9(3) . . ?
C11 C10 C9 120.2(4) . . ?
C10 C11 H11 118.6 . . ?
C12 C11 C10 122.8(5) . . ?
C12 C11 H11 118.6 . . ?
C11 C12 C17 120.7(5) . . ?
C13 C12 C11 117.3(4) . . ?
C13 C12 C17 121.9(5) . . ?
C8 C13 H13 119.5 . . ?
C12 C13 C8 121.1(4) . . ?
C12 C13 H13 119.5 . . ?
H14A C14 H14B 109.5 . . ?
H14A C14 H14C 109.4 . . ?
H14B C14 H14C 109.5 . . ?
C17 C14 H14A 109.9 . . ?
C17 C14 H14B 110.3 . . ?
C17 C14 H14C 108.2 . . ?
H15A C15 H15B 109.5 . . ?
H15A C15 H15C 109.5 . . ?
H15B C15 H15C 109.5 . . ?
C17 C15 H15A 108.3 . . ?
C17 C15 H15B 108.9 . . ?
C17 C15 H15C 111.2 . . ?
H16A C16 H16B 109.5 . . ?
H16A C16 H16C 109.4 . . ?
H16B C16 H16C 109.4 . . ?
C17 C16 H16A 110.7 . . ?
C17 C16 H16B 108.9 . . ?
C17 C16 H16C 108.9 . . ?
C14 C17 C12 112.6(5) . . ?
C14 C17 C16 106.4(7) . . ?
C15 C17 C12 109.7(5) . . ?
C15 C17 C14 110.5(8) . . ?
C15 C17 C16 107.5(7) . . ?
C16 C17 C12 110.0(5) . . ?
C19 C18 S1 114.5(3) . . ?
C19 C18 C23 119.7(4) . . ?
C23 C18 S1 125.3(3) . . ?
C18 C19 H19 118.5 . . ?
C20 C19 C18 123.0(5) . . ?
C20 C19 H19 118.5 . . ?
C19 C20 C24 120.3(5) . . ?
C21 C20 C19 117.3(4) . . ?
C21 C20 C24 122.4(5) . . ?
C20 C21 H21 119.7 . . ?
C20 C21 C22 120.7(5) . . ?
C22 C21 H21 119.7 . . ?
C21 C22 S2 119.9(4) . 3_666 ?
C23 C22 S2 117.1(3) . 3_666 ?
C23 C22 C21 122.9(4) . . ?
O2 C23 C18 122.3(4) . . ?
O2 C23 C22 121.3(4) . . ?
C22 C23 C18 116.4(4) . . ?
C25 C24 C20 109.8(6) . . ?
C26 C24 C20 111.6(6) . . ?
C26 C24 C25 102.2(8) . . ?
C26 C24 C27 111.9(8) . . ?
C27 C24 C20 109.0(6) . . ?
C27 C24 C25 112.1(8) . . ?
C24 C25 H25A 110.7 . . ?
C24 C25 H25B 108.6 . . ?
C24 C25 H25C 109.2 . . ?
H25A C25 H25B 109.5 . . ?
H25A C25 H25C 109.4 . . ?
H25B C25 H25C 109.4 . . ?
C24 C26 H26A 109.8 . . ?
C24 C26 H26B 108.9 . . ?
C24 C26 H26C 109.7 . . ?
H26A C26 H26B 109.5 . . ?
H26A C26 H26C 109.5 . . ?
H26B C26 H26C 109.5 . . ?
C24 C27 H27A 110.9 . . ?
C24 C27 H27B 108.9 . . ?
C24 C27 H27C 108.6 . . ?
H27A C27 H27B 109.4 . . ?
H27A C27 H27C 109.5 . . ?
H27B C27 H27C 109.5 . . ?
O5 C28 H28 107.4 . . ?
O5 C28 C29 109.1(7) . . ?
O5 C28 C30 111.9(7) . . ?
C29 C28 H28 107.4 . . ?
C30 C28 H28 107.4 . . ?
C30 C28 C29 113.3(9) . . ?
C28 C29 H29A 109.8 . . ?
C28 C29 H29B 108.9 . . ?
C28 C29 H29C 109.7 . . ?
H29A C29 H29B 109.5 . . ?
H29A C29 H29C 109.5 . . ?
H29B C29 H29C 109.5 . . ?
C28 C30 H30A 107.3 . . ?
C28 C30 H30B 110.4 . . ?
C28 C30 H30C 110.8 . . ?
H30A C30 H30B 109.4 . . ?
H30A C30 H30C 109.5 . . ?
H30B C30 H30C 109.5 . . ?
H33A C33 H33B 109.5 . . ?
H33A C33 H33C 109.5 . . ?
H33B C33 H33C 109.5 . . ?
H33D C33 H33E 109.5 . . ?
H33D C33 H33F 109.5 . . ?
H33E C33 H33F 109.5 . . ?
C31 C33 H33A 109.2 . . ?
C31 C33 H33B 109.7 . . ?
C31 C33 H33C 109.5 . . ?
C7 C33 H33D 108.4 . . ?
C7 C33 H33E 110.9 . . ?
C7 C33 H33F 109.1 . . ?
N4 C31 C33 172(2) . . ?
N5 C7 C33 146(3) . . ?
C3 N7 H7 106.4 . . ?
C3 N7 C32 95.6(8) . . ?
C32 N7 H7 106.4 . . ?
C5 N7 H7 106.4 . . ?
C5 N7 C3 121.5(10) . . ?
C5 N7 C32 119.1(8) . . ?
N7 C3 H3AA 106.6 . . ?
N7 C3 H3AB 106.6 . . ?
N7 C3 H3BC 100.7 . . ?
N7 C3 H3BD 100.7 . . ?
H3AA C3 H3AB 106.5 . . ?
H3BC C3 H3BD 104.4 . . ?
C2 C3 N7 123.0(16) . . ?
C2 C3 H3AA 106.6 . . ?
C2 C3 H3AB 106.6 . . ?
C1 C3 N7 145(2) . . ?
C1 C3 H3BC 100.7 . . ?
C1 C3 H3BD 100.7 . . ?
N7 C32 H32A 109.0 . . ?
N7 C32 H32B 109.0 . . ?
H32A C32 H32B 107.8 . . ?
C4 C32 N7 113.0(10) . . ?
C4 C32 H32A 109.0 . . ?
C4 C32 H32B 109.0 . . ?
C32 C4 H4A 111.2 . . ?
C32 C4 H4B 110.0 . . ?
C32 C4 H4C 107.3 . . ?
H4A C4 H4B 109.5 . . ?
H4A C4 H4C 109.5 . . ?
H4B C4 H4C 109.4 . . ?
N7 C5 H5A 107.8 . . ?
N7 C5 H5B 107.8 . . ?
N7 C5 C6 118.1(9) . . ?
H5A C5 H5B 107.1 . . ?
C6 C5 H5A 107.8 . . ?
C6 C5 H5B 107.8 . . ?
C5 C6 H6A 111.3 . . ?
C5 C6 H6B 109.6 . . ?
C5 C6 H6C 107.5 . . ?
H6A C6 H6B 109.5 . . ?
H6A C6 H6C 109.5 . . ?
H6B C6 H6C 109.4 . . ?
C3 C2 H2A 109.6 . . ?
C3 C2 H2B 109.1 . . ?
C3 C2 H2C 109.8 . . ?
H2A C2 H2B 109.5 . . ?
H2A C2 H2C 109.5 . . ?
H2B C2 H2C 109.5 . . ?
C3 C1 H1A 110.0 . . ?
C3 C1 H1B 109.0 . . ?
C3 C1 H1C 109.3 . . ?
H1A C1 H1B 109.5 . . ?
H1A C1 H1C 109.5 . . ?
H1B C1 H1C 109.5 . . ?

loop_
_geom_bond_atom_site_label_1
_geom_bond_atom_site_label_2
_geom_bond_distance
_geom_bond_site_symmetry_2
_geom_bond_publ_flag
Ti1 S2 2.6927(14) . ?
Ti1 O2 1.934(3) 3_666 ?
Ti1 O3 2.006(3) . ?
Ti1 O4 1.931(3) . ?
Ti1 O5 1.750(3) . ?
Ti1 O6 1.919(3) . ?
S1 C10 1.770(4) . ?
S1 C18 1.764(5) . ?
S2 C8 1.770(5) . ?
S2 C22 1.780(5) 3_666 ?
O1 C40 1.232(6) . ?
O2 Ti1 1.934(3) 3_666 ?
O2 C23 1.331(5) . ?
O3 C40 1.286(7) . ?
O4 C39 1.313(6) . ?
O5 C28 1.401(8) . ?
O6 C9 1.321(5) . ?
C34 C35 1.405(8) . ?
C34 C39 1.416(7) . ?
C34 C40 1.474(8) . ?
C35 H35 0.9500 . ?
C35 C36 1.376(10) . ?
C36 H36 0.9500 . ?
C36 C37 1.393(10) . ?
C37 H37 0.9500 . ?
C37 C38 1.362(9) . ?
C38 H38 0.9500 . ?
C38 C39 1.392(7) . ?
C8 C9 1.402(6) . ?
C8 C13 1.401(6) . ?
C9 C10 1.409(6) . ?
C10 C11 1.406(6) . ?
C11 H11 0.9500 . ?
C11 C12 1.379(7) . ?
C12 C13 1.378(7) . ?
C12 C17 1.553(6) . ?
C13 H13 0.9500 . ?
C14 H14A 0.9602 . ?
C14 H14B 0.9598 . ?
C14 H14C 0.9599 . ?
C14 C17 1.474(8) . ?
C15 H15A 0.9601 . ?
C15 H15B 0.9600 . ?
C15 H15C 0.9600 . ?
C15 C17 1.471(10) . ?
C16 H16A 0.9596 . ?
C16 H16B 0.9597 . ?
C16 H16C 0.9600 . ?
C16 C17 1.525(11) . ?
C18 C19 1.403(6) . ?
C18 C23 1.408(6) . ?
C19 H19 0.9500 . ?
C19 C20 1.396(8) . ?
C20 C21 1.369(8) . ?
C20 C24 1.546(7) . ?
C21 H21 0.9500 . ?
C21 C22 1.403(6) . ?
C22 S2 1.780(5) 3_666 ?
C22 C23 1.398(6) . ?
C24 C25 1.537(13) . ?
C24 C26 1.493(12) . ?
C24 C27 1.500(11) . ?
C25 H25A 0.9602 . ?
C25 H25B 0.9602 . ?
C25 H25C 0.9600 . ?
C26 H26A 0.9599 . ?
C26 H26B 0.9599 . ?
C26 H26C 0.9600 . ?
C27 H27A 0.9602 . ?
C27 H27B 0.9603 . ?
C27 H27C 0.9598 . ?
C28 H28 1.0000 . ?
C28 C29 1.519(11) . ?
C28 C30 1.442(11) . ?
C29 H29A 0.9600 . ?
C29 H29B 0.9598 . ?
C29 H29C 0.9599 . ?
C30 H30A 0.9599 . ?
C30 H30B 0.9603 . ?
C30 H30C 0.9599 . ?
N4 C31 1.20(3) . ?
N5 C7 1.23(3) . ?
C33 H33A 0.9602 . ?
C33 H33B 0.9600 . ?
C33 H33C 0.9599 . ?
C33 H33D 0.9600 . ?
C33 H33E 0.9601 . ?
C33 H33F 0.9599 . ?
C33 C31 1.46(2) . ?
C33 C7 1.431(10) . ?
N7 H7 1.0000 . ?
N7 C3 1.458(15) . ?
N7 C32 1.519(13) . ?
N7 C5 1.391(11) . ?
C3 H3AA 0.9900 . ?
C3 H3AB 0.9900 . ?
C3 H3BC 0.9900 . ?
C3 H3BD 0.9900 . ?
C3 C2 1.439(10) . ?
C3 C1 1.429(10) . ?
C32 H32A 0.9900 . ?
C32 H32B 0.9900 . ?
C32 C4 1.445(9) . ?
C4 H4A 0.9598 . ?
C4 H4B 0.9602 . ?
C4 H4C 0.9603 . ?
C5 H5A 0.9900 . ?
C5 H5B 0.9900 . ?
C5 C6 1.508(16) . ?
C6 H6A 0.9601 . ?
C6 H6B 0.9601 . ?
C6 H6C 0.9601 . ?
C2 H2A 0.9600 . ?
C2 H2B 0.9599 . ?
C2 H2C 0.9601 . ?
C1 H1A 0.9600 . ?
C1 H1B 0.9600 . ?
C1 H1C 0.9601 . ?

loop_
_geom_torsion_atom_site_label_1
_geom_torsion_atom_site_label_2
_geom_torsion_atom_site_label_3
_geom_torsion_atom_site_label_4
_geom_torsion
_geom_torsion_site_symmetry_1
_geom_torsion_site_symmetry_2
_geom_torsion_site_symmetry_3
_geom_torsion_site_symmetry_4
_geom_torsion_publ_flag
Ti1 S2 C8 C9 -0.3(3) . . . . ?
Ti1 S2 C8 C13 -174.6(3) . . . . ?
Ti1 O2 C23 C18 171.4(3) 3_666 . . . ?
Ti1 O2 C23 C22 -6.8(6) 3_666 . . . ?
Ti1 O3 C40 O1 -175.3(5) . . . . ?
Ti1 O3 C40 C34 6.1(8) . . . . ?
Ti1 O4 C39 C34 -1.4(7) . . . . ?
Ti1 O4 C39 C38 178.5(4) . . . . ?
Ti1 O5 C28 C29 -100.3(12) . . . . ?
Ti1 O5 C28 C30 133.4(10) . . . . ?
Ti1 O6 C9 C8 -7.0(6) . . . . ?
Ti1 O6 C9 C10 172.7(3) . . . . ?
S1 C10 C11 C12 -169.5(4) . . . . ?
S1 C18 C19 C20 -170.8(4) . . . . ?
S1 C18 C23 O2 -6.2(6) . . . . ?
S1 C18 C23 C22 172.1(3) . . . . ?
S2 C8 C9 O6 3.8(5) . . . . ?
S2 C8 C9 C10 -175.9(3) . . . . ?
S2 C8 C13 C12 175.4(4) . . . . ?
S2 C22 C23 O2 0.8(6) 3_666 . . . ?
S2 C22 C23 C18 -177.5(3) 3_666 . . . ?
O2 Ti1 O5 C28 -20.5(10) 3_666 . . . ?
O3 Ti1 O5 C28 66.1(10) . . . . ?
O4 Ti1 O5 C28 151.9(10) . . . . ?
O6 Ti1 O5 C28 -117.3(10) . . . . ?
O6 C9 C10 S1 -8.8(6) . . . . ?
O6 C9 C10 C11 -179.7(4) . . . . ?
C34 C35 C36 C37 -0.8(10) . . . . ?
C35 C34 C39 O4 177.7(5) . . . . ?
C35 C34 C39 C38 -2.2(7) . . . . ?
C35 C34 C40 O1 1.4(9) . . . . ?
C35 C34 C40 O3 -179.9(5) . . . . ?
C35 C36 C37 C38 -0.1(10) . . . . ?
C36 C37 C38 C39 -0.2(9) . . . . ?
C37 C38 C39 O4 -178.6(5) . . . . ?
C37 C38 C39 C34 1.3(8) . . . . ?
C39 C34 C35 C36 2.0(8) . . . . ?
C39 C34 C40 O1 -178.9(6) . . . . ?
C39 C34 C40 O3 -0.3(8) . . . . ?
C40 C34 C35 C36 -178.3(6) . . . . ?
C40 C34 C39 O4 -1.9(7) . . . . ?
C40 C34 C39 C38 178.1(5) . . . . ?
C8 C9 C10 S1 170.9(3) . . . . ?
C8 C9 C10 C11 0.0(6) . . . . ?
C9 C8 C13 C12 1.4(7) . . . . ?
C9 C10 C11 C12 2.3(7) . . . . ?
C10 S1 C18 C19 -148.3(3) . . . . ?
C10 S1 C18 C23 40.0(4) . . . . ?
C10 C11 C12 C13 -2.6(7) . . . . ?
C10 C11 C12 C17 175.9(5) . . . . ?
C11 C12 C13 C8 0.8(7) . . . . ?
C11 C12 C17 C14 173.2(7) . . . . ?
C11 C12 C17 C15 -63.4(8) . . . . ?
C11 C12 C17 C16 54.6(8) . . . . ?
C13 C8 C9 O6 177.9(4) . . . . ?
C13 C8 C9 C10 -1.8(6) . . . . ?
C13 C12 C17 C14 -8.4(9) . . . . ?
C13 C12 C17 C15 115.0(8) . . . . ?
C13 C12 C17 C16 -127.0(6) . . . . ?
C17 C12 C13 C8 -177.7(5) . . . . ?
C18 S1 C10 C9 46.2(4) . . . . ?
C18 S1 C10 C11 -142.5(3) . . . . ?
C18 C19 C20 C21 -2.6(8) . . . . ?
C18 C19 C20 C24 178.2(5) . . . . ?
C19 C18 C23 O2 -177.6(4) . . . . ?
C19 C18 C23 C22 0.7(6) . . . . ?
C19 C20 C21 C22 1.5(7) . . . . ?
C19 C20 C24 C25 55.3(9) . . . . ?
C19 C20 C24 C26 167.9(7) . . . . ?
C19 C20 C24 C27 -67.9(9) . . . . ?
C20 C21 C22 S2 176.3(4) . . . 3_666 ?
C20 C21 C22 C23 0.6(7) . . . . ?
C21 C20 C24 C25 -123.9(8) . . . . ?
C21 C20 C24 C26 -11.3(10) . . . . ?
C21 C20 C24 C27 112.9(8) . . . . ?
C21 C22 C23 O2 176.6(4) . . . . ?
C21 C22 C23 C18 -1.7(6) . . . . ?
C22 S2 C8 C9 -95.2(3) 3_666 . . . ?
C22 S2 C8 C13 90.6(4) 3_666 . . . ?
C23 C18 C19 C20 1.5(7) . . . . ?
C24 C20 C21 C22 -179.3(5) . . . . ?
C31 C33 C7 N5 -4(4) . . . . ?
C3 N7 C32 C4 -158.8(10) . . . . ?
C3 N7 C5 C6 96.6(15) . . . . ?
C32 N7 C3 C2 -75(2) . . . . ?
C32 N7 C3 C1 126(3) . . . . ?
C32 N7 C5 C6 -145.2(12) . . . . ?
C5 N7 C3 C2 54(2) . . . . ?
C5 N7 C3 C1 -104(4) . . . . ?
C5 N7 C32 C4 70.2(13) . . . . ?

loop_
_twin_individual_id
_twin_individual_mass_fraction_refined
1 0.786(3)
2 0.214(3)
